data_4079420
loop_
_publ_author_name
'Wei, Muh-Mei'
'Garc\?\'ia-Melchor, Max'
'Daran, Jean-Claude'
'Audin, Catherine'
'Lled\'os, Agust\'i'
'Poli, Rinaldo'
'Deydier, Eric'
'Manoury, Eric'

_publ_section_title
;
 Coordination Chemistry of New Chiral P,N Ferrocenyl Ligands with
 Half-Sandwich Ruthenium(II), Rhodium(III), and Iridium(III) Complexes
;
_journal_issue 18
_journal_name_full Organometallics
_journal_page_first 6669
_journal_paper_doi 10.1021/om300738q
_journal_volume 31
_journal_year 2012
_chemical_formula_sum 'C41 H45 Cl2 Fe N O2 P Rh S'
_chemical_formula_weight 876.47
_chemical_name_systematic
; 
 ? 
;
_space_group_IT_number 19
_symmetry_cell_setting orthorhombic
_symmetry_space_group_name_Hall 'P 2ac 2ab'
_symmetry_space_group_name_H-M 'P 21 21 21'
_atom_sites_solution_hydrogens geom
_atom_sites_solution_primary direct
_atom_sites_solution_secondary difmap
_audit_creation_method SHELXL-97
_cell_angle_alpha 90.00
_cell_angle_beta 90.00
_cell_angle_gamma 90.00
_cell_formula_units_Z 4
_cell_length_a 10.1408(5)
_cell_length_b 14.7064(6)
_cell_length_c 33.421(3)
_cell_measurement_reflns_used 4622
_cell_measurement_temperature 180(2)
_cell_measurement_theta_max 29.1749
_cell_measurement_theta_min 3.0205
_cell_volume 4984.2(5)
_computing_cell_refinement CrysAlisPro
_computing_data_collection 'CrysAlisPro (Agilent Technologies, 2011)'
_computing_data_reduction CrysAlisPro
_computing_molecular_graphics 'ORTEPIII (Burnett & Johnson, 1996); ORTEP-3 for Windows (Farrugia, 1997)'
_computing_publication_material SHELXL-97
_computing_structure_refinement 'SHELXL-97 (Sheldrick, 2008)'
_computing_structure_solution 'SIR-97 (Altomare et al., 1999)'
_diffrn_ambient_temperature 180(2)
_diffrn_detector_area_resol_mean 16.1978
_diffrn_measured_fraction_theta_full 0.998
_diffrn_measured_fraction_theta_max 0.998
_diffrn_measurement_device_type 'Xcalibur, Eos, Gemini ultra'
_diffrn_measurement_method '\w scans'
_diffrn_radiation_monochromator graphite
_diffrn_radiation_source 'fine-focus sealed tube'
_diffrn_radiation_type MoK\a
_diffrn_radiation_wavelength 0.71073
_diffrn_reflns_av_R_equivalents 0.0990
_diffrn_reflns_av_sigmaI/netI 0.1164
_diffrn_reflns_limit_h_max 12
_diffrn_reflns_limit_h_min -12
_diffrn_reflns_limit_k_max 18
_diffrn_reflns_limit_k_min -18
_diffrn_reflns_limit_l_max 41
_diffrn_reflns_limit_l_min -41
_diffrn_reflns_number 31783
_diffrn_reflns_theta_full 26.37
_diffrn_reflns_theta_max 26.37
_diffrn_reflns_theta_min 2.72
_exptl_absorpt_coefficient_mu 0.832
_exptl_absorpt_correction_T_max 1.00000
_exptl_absorpt_correction_T_min 0.62466
_exptl_absorpt_correction_type multi-scan
_exptl_absorpt_process_details
;
Empirical absorption correction using spherical harmonics,
 implemented in SCALE3 ABSPACK scaling algorithm.
CrysAlisPro (Agilent Technologies, 2011)
;
_exptl_crystal_colour orange
_exptl_crystal_density_diffrn 1.168
_exptl_crystal_density_method 'not measured'
_exptl_crystal_description platelet
_exptl_crystal_F_000 1800
_exptl_crystal_size_max 0.38
_exptl_crystal_size_mid 0.14
_exptl_crystal_size_min 0.04
_platon_squeeze_details
;
Owing to the poor quality of the data, some residual electron density were 
difficult to modelize and therefore, the
SQUEEZE function of PLATON (Spek, 2003) was used to eliminate the contribution
of the electron density in the solvent region from the intensity data, and the
solvent-free model was employed for the final refinement.

There are two large cavities of 769 \%A^3^ per unitl cell. PLATON estimated that
each cavity contains about 138 electrons which may correspond to a mixture of
dichloromethane and diethyl ether in the ratio one to two. Both solvents were
used to crystallize the compound.
;
_refine_diff_density_max 1.765
_refine_diff_density_min -1.103
_refine_diff_density_rms 0.125
_refine_ls_abs_structure_details 'Refinement of the Flack parameter((Flack, 1983) based on 4506 Friedel pairs'
_refine_ls_abs_structure_Flack 0.53(4)
_refine_ls_extinction_method none
_refine_ls_goodness_of_fit_ref 1.074
_refine_ls_hydrogen_treatment constr
_refine_ls_matrix_type full
_refine_ls_number_parameters 459
_refine_ls_number_reflns 10194
_refine_ls_number_restraints 0
_refine_ls_restrained_S_all 1.074
_refine_ls_R_factor_all 0.1017
_refine_ls_R_factor_gt 0.0793
_refine_ls_shift/su_max 0.000
_refine_ls_shift/su_mean 0.000
_refine_ls_structure_factor_coef Fsqd
_refine_ls_weighting_details 'calc w=1/[\s^2^(Fo^2^)+(0.0799P)^2^+5.9612P] where P=(Fo^2^+2Fc^2^)/3'
_refine_ls_weighting_scheme calc
_refine_ls_wR_factor_gt 0.1789
_refine_ls_wR_factor_ref 0.1903
_reflns_number_gt 7650
_reflns_number_total 10194
_reflns_threshold_expression I>2\s(I)
_cod_data_source_file om300738q_si_002.cif
_cod_data_source_block 8a
_cod_database_code 4079420

loop_
_symmetry_equiv_pos_as_xyz
'x, y, z'
'-x+1/2, -y, z+1/2'
'x+1/2, -y+1/2, -z'
'-x, y+1/2, -z+1/2'

loop_
_atom_site_label
_atom_site_type_symbol
_atom_site_fract_x
_atom_site_fract_y
_atom_site_fract_z
_atom_site_U_iso_or_equiv
_atom_site_adp_type
_atom_site_occupancy
_atom_site_symmetry_multiplicity
_atom_site_calc_flag
_atom_site_refinement_flags
Rh1 Rh 0.81830(6) -0.06707(4) 0.03308(2) 0.02999(17) Uani 1 1 d .
Fe1 Fe 0.52536(11) -0.04247(7) 0.14873(4) 0.0291(3) Uani 1 1 d .
Cl1 Cl 0.5996(2) -0.12717(14) 0.03110(9) 0.0450(6) Uani 1 1 d .
Cl2 Cl 0.7745(2) 0.03996(15) -0.01921(7) 0.0444(6) Uani 1 1 d .
S1 S 0.4564(2) 0.24296(15) 0.21206(7) 0.0405(6) Uani 1 1 d .
P1 P 0.7571(2) 0.04763(13) 0.07862(6) 0.0249(4) Uani 1 1 d .
N1 N 0.5904(8) 0.1848(5) 0.2055(2) 0.0385(18) Uani 1 1 d .
O1 O 0.3583(6) 0.2054(4) 0.1857(2) 0.0498(18) Uani 1 1 d .
O2 O 0.4330(7) 0.2452(4) 0.2541(2) 0.0524(18) Uani 1 1 d .
C1 C 0.7020(7) 0.0083(5) 0.1268(2) 0.0237(17) Uani 1 1 d .
C2 C 0.6569(8) 0.0584(6) 0.1620(2) 0.0337(19) Uani 1 1 d .
C3 C 0.6485(8) -0.0021(6) 0.1944(3) 0.033(2) Uani 1 1 d .
H3 H 0.6247 0.0133 0.2211 0.039 Uiso 1 1 calc R
C4 C 0.6822(10) -0.0912(5) 0.1802(3) 0.0361(19) Uani 1 1 d .
H4 H 0.6834 -0.1450 0.1960 0.043 Uiso 1 1 calc R
C5 C 0.7133(8) -0.0861(5) 0.1391(3) 0.032(2) Uani 1 1 d .
H5 H 0.7374 -0.1357 0.1225 0.039 Uiso 1 1 calc R
C6 C 0.3881(7) -0.0528(6) 0.1042(3) 0.0329(19) Uani 1 1 d .
H6 H 0.4044 -0.0438 0.0765 0.039 Uiso 1 1 calc R
C7 C 0.3486(8) 0.0138(6) 0.1315(3) 0.042(2) Uani 1 1 d .
H7 H 0.3338 0.0763 0.1258 0.050 Uiso 1 1 calc R
C8 C 0.3346(8) -0.0287(7) 0.1696(3) 0.051(3) Uani 1 1 d .
H8 H 0.3047 -0.0004 0.1935 0.061 Uiso 1 1 calc R
C9 C 0.3742(8) -0.1236(7) 0.1652(3) 0.039(2) Uani 1 1 d .
H9 H 0.3811 -0.1674 0.1860 0.047 Uiso 1 1 calc R
C10 C 0.3996(8) -0.1373(6) 0.1256(3) 0.038(2) Uani 1 1 d .
H10 H 0.4216 -0.1942 0.1138 0.046 Uiso 1 1 calc R
C11 C 1.0307(8) -0.0795(6) 0.0284(3) 0.039(2) Uani 1 1 d .
C12 C 0.9740(9) -0.1287(6) -0.0045(3) 0.044(2) Uani 1 1 d .
C13 C 0.8950(9) -0.1979(6) 0.0111(4) 0.049(3) Uani 1 1 d .
C14 C 0.9022(9) -0.1965(6) 0.0535(4) 0.044(2) Uani 1 1 d .
C15 C 0.9882(8) -0.1237(6) 0.0649(3) 0.035(2) Uani 1 1 d .
C16 C 1.1300(8) -0.0036(6) 0.0248(3) 0.048(3) Uani 1 1 d .
H16A H 1.2138 -0.0282 0.0151 0.072 Uiso 1 1 calc R
H16B H 1.1434 0.0245 0.0511 0.072 Uiso 1 1 calc R
H16C H 1.0972 0.0421 0.0060 0.072 Uiso 1 1 calc R
C17 C 0.9959(12) -0.1075(9) -0.0470(3) 0.072(4) Uani 1 1 d .
H17A H 1.0535 -0.1537 -0.0588 0.108 Uiso 1 1 calc R
H17B H 1.0377 -0.0477 -0.0493 0.108 Uiso 1 1 calc R
H17C H 0.9112 -0.1070 -0.0611 0.108 Uiso 1 1 calc R
C18 C 0.8192(11) -0.2650(7) -0.0127(4) 0.069(4) Uani 1 1 d .
H18A H 0.8458 -0.2610 -0.0409 0.104 Uiso 1 1 calc R
H18B H 0.7248 -0.2519 -0.0104 0.104 Uiso 1 1 calc R
H18C H 0.8370 -0.3264 -0.0027 0.104 Uiso 1 1 calc R
C19 C 0.8370(11) -0.2673(6) 0.0801(4) 0.060(3) Uani 1 1 d .
H19A H 0.8799 -0.3263 0.0761 0.090 Uiso 1 1 calc R
H19B H 0.7434 -0.2722 0.0732 0.090 Uiso 1 1 calc R
H19C H 0.8457 -0.2490 0.1082 0.090 Uiso 1 1 calc R
C20 C 1.0390(10) -0.1075(7) 0.1062(3) 0.051(3) Uani 1 1 d .
H20A H 0.9713 -0.1246 0.1257 0.077 Uiso 1 1 calc R
H20B H 1.0607 -0.0429 0.1094 0.077 Uiso 1 1 calc R
H20C H 1.1183 -0.1442 0.1105 0.077 Uiso 1 1 calc R
C21 C 0.6281(9) 0.1593(6) 0.1647(3) 0.035(2) Uani 1 1 d .
H21A H 0.7074 0.1941 0.1567 0.041 Uiso 1 1 calc R
H21B H 0.5558 0.1750 0.1461 0.041 Uiso 1 1 calc R
C22 C 0.4903(9) 0.3562(6) 0.1961(3) 0.040(2) Uani 1 1 d .
C23 C 0.4701(14) 0.3781(7) 0.1572(3) 0.068(3) Uani 1 1 d .
H23 H 0.4364 0.3345 0.1389 0.082 Uiso 1 1 calc R
C24 C 0.5009(16) 0.4689(7) 0.1443(4) 0.085(5) Uani 1 1 d .
H24 H 0.4863 0.4870 0.1174 0.102 Uiso 1 1 calc R
C25 C 0.5518(15) 0.5285(7) 0.1716(3) 0.071(4) Uani 1 1 d .
C26 C 0.5690(13) 0.5070(7) 0.2108(3) 0.065(3) Uani 1 1 d .
H26 H 0.6014 0.5506 0.2293 0.078 Uiso 1 1 calc R
C27 C 0.5380(10) 0.4197(7) 0.2229(3) 0.049(3) Uani 1 1 d .
H27 H 0.5497 0.4031 0.2501 0.058 Uiso 1 1 calc R
C28 C 0.588(2) 0.6248(9) 0.1563(4) 0.132(8) Uani 1 1 d .
H28A H 0.5071 0.6577 0.1492 0.198 Uiso 1 1 calc R
H28B H 0.6444 0.6196 0.1326 0.198 Uiso 1 1 calc R
H28C H 0.6348 0.6580 0.1773 0.198 Uiso 1 1 calc R
C29 C 0.6999(11) 0.2036(8) 0.2321(3) 0.061(3) Uani 1 1 d .
H29A H 0.7645 0.1541 0.2303 0.092 Uiso 1 1 calc R
H29B H 0.6675 0.2082 0.2597 0.092 Uiso 1 1 calc R
H29C H 0.7418 0.2610 0.2244 0.092 Uiso 1 1 calc R
C111 C 0.8976(8) 0.1192(5) 0.0907(3) 0.031(2) Uani 1 1 d .
C112 C 0.9552(8) 0.1219(6) 0.1281(3) 0.040(2) Uani 1 1 d .
H112 H 0.9188 0.0869 0.1492 0.048 Uiso 1 1 calc R
C113 C 1.0649(8) 0.1749(6) 0.1351(3) 0.047(3) Uani 1 1 d .
H113 H 1.1042 0.1751 0.1609 0.056 Uiso 1 1 calc R
C114 C 1.1177(9) 0.2271(7) 0.1052(4) 0.050(3) Uani 1 1 d .
H114 H 1.1927 0.2641 0.1102 0.060 Uiso 1 1 calc R
C115 C 1.0597(10) 0.2253(7) 0.0671(4) 0.056(3) Uani 1 1 d .
H115 H 1.0949 0.2618 0.0462 0.067 Uiso 1 1 calc R
C116 C 0.9530(10) 0.1712(6) 0.0600(3) 0.046(2) Uani 1 1 d .
H116 H 0.9159 0.1688 0.0339 0.055 Uiso 1 1 calc R
C121 C 0.6353(7) 0.1310(5) 0.0620(2) 0.0237(17) Uani 1 1 d .
C122 C 0.6448(10) 0.2227(6) 0.0710(3) 0.042(2) Uani 1 1 d .
H122 H 0.7201 0.2448 0.0848 0.050 Uiso 1 1 calc R
C123 C 0.5445(11) 0.2835(6) 0.0599(3) 0.050(3) Uani 1 1 d .
H123 H 0.5524 0.3465 0.0657 0.060 Uiso 1 1 calc R
C124 C 0.4337(10) 0.2503(7) 0.0403(3) 0.051(3) Uani 1 1 d .
H124 H 0.3633 0.2904 0.0339 0.062 Uiso 1 1 calc R
C125 C 0.4252(10) 0.1607(7) 0.0301(3) 0.051(2) Uani 1 1 d .
H125 H 0.3504 0.1397 0.0157 0.061 Uiso 1 1 calc R
C126 C 0.5231(8) 0.1005(6) 0.0402(3) 0.037(2) Uani 1 1 d .
H126 H 0.5160 0.0384 0.0327 0.044 Uiso 1 1 calc R

loop_
_atom_site_aniso_label
_atom_site_aniso_U_11
_atom_site_aniso_U_22
_atom_site_aniso_U_33
_atom_site_aniso_U_23
_atom_site_aniso_U_13
_atom_site_aniso_U_12
Rh1 0.0270(3) 0.0164(3) 0.0466(4) -0.0060(3) 0.0065(3) -0.0016(3)
Fe1 0.0287(6) 0.0211(6) 0.0374(7) 0.0001(5) 0.0022(5) -0.0018(5)
Cl1 0.0320(11) 0.0264(10) 0.0767(16) -0.0124(13) 0.0108(12) -0.0102(8)
Cl2 0.0612(15) 0.0302(11) 0.0416(13) 0.0022(10) 0.0080(10) -0.0020(10)
S1 0.0467(14) 0.0266(11) 0.0483(15) -0.0051(10) 0.0120(11) -0.0011(10)
P1 0.0256(10) 0.0134(9) 0.0358(11) -0.0014(8) 0.0028(8) 0.0006(8)
N1 0.055(5) 0.029(4) 0.032(4) -0.008(3) -0.004(3) 0.010(4)
O1 0.033(4) 0.039(4) 0.078(5) -0.013(4) 0.000(3) -0.004(3)
O2 0.064(5) 0.030(3) 0.063(5) -0.003(3) 0.023(3) -0.002(3)
C1 0.018(4) 0.018(4) 0.034(4) 0.000(3) 0.005(3) 0.010(3)
C2 0.041(5) 0.026(4) 0.034(5) -0.004(4) -0.006(3) 0.007(4)
C3 0.029(5) 0.028(4) 0.041(5) 0.005(4) -0.001(3) -0.004(3)
C4 0.052(5) 0.018(4) 0.038(5) 0.007(3) -0.005(4) 0.005(4)
C5 0.034(5) 0.019(4) 0.043(5) -0.006(4) 0.003(3) -0.002(3)
C6 0.019(4) 0.040(5) 0.039(5) 0.003(4) -0.002(3) 0.005(4)
C7 0.020(5) 0.035(5) 0.071(7) 0.000(5) -0.004(4) -0.002(3)
C8 0.013(4) 0.063(7) 0.076(7) -0.019(6) 0.005(4) -0.019(4)
C9 0.033(5) 0.042(5) 0.042(6) 0.003(4) -0.006(4) -0.017(4)
C10 0.022(4) 0.023(4) 0.069(7) -0.002(4) -0.010(4) 0.006(3)
C11 0.027(4) 0.036(5) 0.053(6) 0.002(5) 0.006(4) 0.008(4)
C12 0.041(5) 0.031(5) 0.060(7) -0.024(5) 0.021(5) 0.004(4)
C13 0.024(5) 0.022(5) 0.102(9) -0.031(5) 0.010(5) 0.002(4)
C14 0.035(5) 0.020(4) 0.079(8) -0.009(5) 0.007(5) 0.004(4)
C15 0.028(5) 0.023(4) 0.055(6) -0.004(4) 0.007(4) 0.005(3)
C16 0.025(4) 0.040(5) 0.078(8) 0.003(5) 0.007(4) -0.017(4)
C17 0.060(8) 0.089(10) 0.067(8) -0.032(7) 0.024(6) -0.001(7)
C18 0.052(6) 0.036(5) 0.121(10) -0.047(6) 0.004(7) 0.017(6)
C19 0.056(7) 0.016(4) 0.108(9) 0.012(5) 0.020(6) 0.001(5)
C20 0.038(5) 0.038(5) 0.078(8) 0.005(5) -0.004(5) 0.014(5)
C21 0.042(5) 0.028(4) 0.034(5) 0.003(4) 0.007(4) 0.001(4)
C22 0.045(6) 0.033(5) 0.043(6) 0.000(4) 0.003(4) 0.007(4)
C23 0.123(11) 0.038(6) 0.043(7) -0.010(5) 0.006(7) -0.002(7)
C24 0.166(14) 0.032(6) 0.056(8) -0.010(6) 0.005(8) 0.006(8)
C25 0.129(11) 0.031(5) 0.052(7) -0.003(5) 0.023(7) -0.007(7)
C26 0.123(10) 0.027(5) 0.044(6) -0.003(5) 0.013(6) -0.017(6)
C27 0.069(6) 0.053(6) 0.024(5) -0.007(4) -0.001(4) -0.021(5)
C28 0.28(3) 0.052(8) 0.060(9) 0.001(7) 0.033(12) -0.043(12)
C29 0.062(7) 0.058(7) 0.064(7) -0.021(6) -0.022(6) 0.003(6)
C111 0.032(5) 0.005(3) 0.057(6) -0.009(4) 0.003(4) -0.002(3)
C112 0.028(5) 0.036(5) 0.055(6) -0.014(5) -0.002(4) -0.001(4)
C113 0.025(5) 0.040(5) 0.075(7) 0.001(5) -0.023(4) -0.001(4)
C114 0.018(4) 0.036(5) 0.096(9) -0.019(6) 0.002(5) -0.019(4)
C115 0.053(7) 0.028(5) 0.086(9) 0.000(5) 0.029(6) -0.007(5)
C116 0.058(6) 0.018(4) 0.061(7) -0.006(4) -0.004(5) 0.001(4)
C121 0.030(4) 0.012(3) 0.029(4) -0.001(3) 0.002(3) 0.003(3)
C122 0.059(7) 0.028(5) 0.038(5) -0.001(4) 0.003(4) 0.004(4)
C123 0.077(8) 0.016(4) 0.057(7) -0.007(4) 0.020(6) 0.020(5)
C124 0.057(7) 0.039(5) 0.058(7) 0.019(5) 0.009(5) 0.022(5)
C125 0.052(6) 0.042(5) 0.058(7) 0.013(6) 0.002(5) 0.006(4)
C126 0.041(5) 0.027(4) 0.042(5) 0.004(4) 0.001(4) 0.001(4)

loop_
_atom_type_symbol
_atom_type_description
_atom_type_scat_dispersion_real
_atom_type_scat_dispersion_imag
_atom_type_scat_source
C C 0.0033 0.0016 'International Tables Vol C Tables 4.2.6.8 and 6.1.1.4'
H H 0.0000 0.0000 'International Tables Vol C Tables 4.2.6.8 and 6.1.1.4'
N N 0.0061 0.0033 'International Tables Vol C Tables 4.2.6.8 and 6.1.1.4'
O O 0.0106 0.0060 'International Tables Vol C Tables 4.2.6.8 and 6.1.1.4'
P P 0.1023 0.0942 'International Tables Vol C Tables 4.2.6.8 and 6.1.1.4'
Cl Cl 0.1484 0.1585 'International Tables Vol C Tables 4.2.6.8 and 6.1.1.4'
Fe Fe 0.3463 0.8444 'International Tables Vol C Tables 4.2.6.8 and 6.1.1.4'
Rh Rh -1.1178 0.9187 'International Tables Vol C Tables 4.2.6.8 and 6.1.1.4'
S S 0.1246 0.1234 'International Tables Vol C Tables 4.2.6.8 and 6.1.1.4'

loop_
_geom_angle_atom_site_label_1
_geom_angle_atom_site_label_2
_geom_angle_atom_site_label_3
_geom_angle
C11 Rh1 C15 38.8(3)
C11 Rh1 C14 64.1(3)
C15 Rh1 C14 38.2(3)
C11 Rh1 C13 63.3(3)
C15 Rh1 C13 63.4(4)
C14 Rh1 C13 37.6(4)
C11 Rh1 C12 38.3(3)
C15 Rh1 C12 63.8(4)
C14 Rh1 C12 62.9(4)
C13 Rh1 C12 36.9(4)
C11 Rh1 P1 111.6(3)
C15 Rh1 P1 99.5(2)
C14 Rh1 P1 121.5(3)
C13 Rh1 P1 159.2(3)
C12 Rh1 P1 148.1(3)
C11 Rh1 Cl1 152.8(2)
C15 Rh1 Cl1 127.1(2)
C14 Rh1 Cl1 92.7(3)
C13 Rh1 Cl1 89.7(2)
C12 Rh1 Cl1 119.7(3)
P1 Rh1 Cl1 92.18(7)
C11 Rh1 Cl2 100.8(2)
C15 Rh1 Cl2 138.7(2)
C14 Rh1 Cl2 150.4(3)
C13 Rh1 Cl2 113.4(3)
C12 Rh1 Cl2 89.3(3)
P1 Rh1 Cl2 87.24(7)
Cl1 Rh1 Cl2 92.92(9)
C9 Fe1 C5 124.6(4)
C9 Fe1 C4 104.1(4)
C5 Fe1 C4 40.5(3)
C9 Fe1 C10 39.3(4)
C5 Fe1 C10 108.0(3)
C4 Fe1 C10 116.3(3)
C9 Fe1 C6 68.8(4)
C5 Fe1 C6 119.9(3)
C4 Fe1 C6 151.9(3)
C10 Fe1 C6 41.2(3)
C9 Fe1 C2 149.9(4)
C5 Fe1 C2 69.6(3)
C4 Fe1 C2 68.5(3)
C10 Fe1 C2 170.2(4)
C6 Fe1 C2 131.0(3)
C9 Fe1 C7 69.7(4)
C5 Fe1 C7 154.0(4)
C4 Fe1 C7 165.1(4)
C10 Fe1 C7 68.0(3)
C6 Fe1 C7 39.9(4)
C2 Fe1 C7 109.7(3)
C9 Fe1 C3 115.3(4)
C5 Fe1 C3 68.9(3)
C4 Fe1 C3 41.0(3)
C10 Fe1 C3 148.9(4)
C6 Fe1 C3 167.0(3)
C2 Fe1 C3 40.1(3)
C7 Fe1 C3 128.3(4)
C9 Fe1 C8 41.8(4)
C5 Fe1 C8 163.8(4)
C4 Fe1 C8 126.3(4)
C10 Fe1 C8 67.0(4)
C6 Fe1 C8 67.4(4)
C2 Fe1 C8 117.9(4)
C7 Fe1 C8 40.4(4)
C3 Fe1 C8 106.8(4)
C9 Fe1 C1 164.7(4)
C5 Fe1 C1 41.4(3)
C4 Fe1 C1 68.6(3)
C10 Fe1 C1 130.6(4)
C6 Fe1 C1 110.9(3)
C2 Fe1 C1 41.6(3)
C7 Fe1 C1 120.6(3)
C3 Fe1 C1 68.6(3)
C8 Fe1 C1 153.2(4)
O2 S1 O1 119.9(4)
O2 S1 N1 106.6(4)
O1 S1 N1 107.0(4)
O2 S1 C22 107.8(4)
O1 S1 C22 108.0(4)
N1 S1 C22 106.9(4)
C1 P1 C111 103.3(4)
C1 P1 C121 106.1(3)
C111 P1 C121 102.1(4)
C1 P1 Rh1 115.4(2)
C111 P1 Rh1 110.6(3)
C121 P1 Rh1 117.6(3)
C29 N1 C21 114.9(8)
C29 N1 S1 117.3(6)
C21 N1 S1 118.8(6)
C5 C1 C2 106.1(7)
C5 C1 P1 122.5(6)
C2 C1 P1 130.9(6)
C5 C1 Fe1 67.9(4)
C2 C1 Fe1 68.1(4)
P1 C1 Fe1 134.4(4)
C3 C2 C1 108.7(7)
C3 C2 C21 124.2(7)
C1 C2 C21 127.1(7)
C3 C2 Fe1 70.6(5)
C1 C2 Fe1 70.3(4)
C21 C2 Fe1 126.7(6)
C2 C3 C4 108.0(7)
C2 C3 Fe1 69.4(5)
C4 C3 Fe1 68.6(5)
C5 C4 C3 109.1(7)
C5 C4 Fe1 69.7(5)
C3 C4 Fe1 70.4(5)
C4 C5 C1 108.1(7)
C4 C5 Fe1 69.8(5)
C1 C5 Fe1 70.7(4)
C7 C6 C10 107.7(8)
C7 C6 Fe1 70.5(5)
C10 C6 Fe1 69.3(5)
C6 C7 C8 107.7(8)
C6 C7 Fe1 69.6(5)
C8 C7 Fe1 70.2(5)
C7 C8 C9 107.7(9)
C7 C8 Fe1 69.4(5)
C9 C8 Fe1 67.3(5)
C10 C9 C8 106.8(9)
C10 C9 Fe1 71.3(5)
C8 C9 Fe1 70.8(5)
C9 C10 C6 109.9(8)
C9 C10 Fe1 69.4(5)
C6 C10 Fe1 69.5(5)
C12 C11 C15 107.4(8)
C12 C11 C16 125.4(9)
C15 C11 C16 126.8(9)
C12 C11 Rh1 72.5(5)
C15 C11 Rh1 71.4(5)
C16 C11 Rh1 127.4(6)
C13 C12 C11 108.1(9)
C13 C12 C17 127.0(10)
C11 C12 C17 124.9(9)
C13 C12 Rh1 71.2(5)
C11 C12 Rh1 69.2(5)
C17 C12 Rh1 124.7(8)
C12 C13 C14 109.5(9)
C12 C13 C18 125.5(11)
C14 C13 C18 124.9(10)
C12 C13 Rh1 71.9(5)
C14 C13 Rh1 70.9(5)
C18 C13 Rh1 125.3(7)
C13 C14 C15 108.0(9)
C13 C14 C19 123.5(10)
C15 C14 C19 128.3(10)
C13 C14 Rh1 71.5(6)
C15 C14 Rh1 70.8(5)
C19 C14 Rh1 127.4(6)
C14 C15 C11 106.9(8)
C14 C15 C20 125.2(9)
C11 C15 C20 127.2(8)
C14 C15 Rh1 71.0(5)
C11 C15 Rh1 69.7(5)
C20 C15 Rh1 131.3(6)
N1 C21 C2 111.0(7)
C23 C22 C27 120.8(9)
C23 C22 S1 118.7(8)
C27 C22 S1 120.5(8)
C22 C23 C24 118.4(10)
C25 C24 C23 118.6(12)
C26 C25 C24 122.9(10)
C26 C25 C28 120.1(11)
C24 C25 C28 117.0(11)
C25 C26 C27 117.9(10)
C22 C27 C26 121.3(9)
C112 C111 C116 118.6(8)
C112 C111 P1 123.4(7)
C116 C111 P1 117.9(7)
C113 C112 C111 120.8(9)
C114 C113 C112 120.6(9)
C113 C114 C115 119.2(8)
C116 C115 C114 120.1(10)
C115 C116 C111 120.6(10)
C122 C121 C126 118.2(8)
C122 C121 P1 122.8(6)
C126 C121 P1 118.9(6)
C121 C122 C123 120.9(9)
C124 C123 C122 119.2(8)
C125 C124 C123 120.6(9)
C124 C125 C126 121.0(10)
C125 C126 C121 120.0(8)

loop_
_geom_bond_atom_site_label_1
_geom_bond_atom_site_label_2
_geom_bond_distance
Rh1 C11 2.168(8)
Rh1 C15 2.190(9)
Rh1 C14 2.194(9)
Rh1 C13 2.202(8)
Rh1 C12 2.212(8)
Rh1 P1 2.355(2)
Rh1 Cl1 2.389(2)
Rh1 Cl2 2.394(2)
Fe1 C9 2.019(8)
Fe1 C5 2.036(8)
Fe1 C4 2.037(9)
Fe1 C10 2.042(9)
Fe1 C6 2.044(8)
Fe1 C2 2.044(8)
Fe1 C7 2.056(8)
Fe1 C3 2.060(9)
Fe1 C8 2.066(9)
Fe1 C1 2.075(7)
S1 O2 1.425(7)
S1 O1 1.440(7)
S1 N1 1.621(7)
S1 C22 1.782(10)
P1 C1 1.799(8)
P1 C111 1.817(8)
P1 C121 1.826(8)
N1 C29 1.450(12)
N1 C21 1.462(11)
C1 C5 1.452(10)
C1 C2 1.462(11)
C2 C3 1.406(12)
C2 C21 1.515(11)
C3 C4 1.435(11)
C4 C5 1.411(12)
C6 C7 1.399(13)
C6 C10 1.439(12)
C7 C8 1.423(14)
C8 C9 1.459(14)
C9 C10 1.366(13)
C11 C12 1.438(13)
C11 C15 1.448(12)
C11 C16 1.507(11)
C12 C13 1.396(14)
C12 C17 1.470(15)
C13 C14 1.418(14)
C13 C18 1.484(13)
C14 C15 1.434(12)
C14 C19 1.521(13)
C15 C20 1.490(13)
C22 C23 1.356(14)
C22 C27 1.381(13)
C23 C24 1.436(15)
C24 C25 1.367(16)
C25 C26 1.358(15)
C25 C28 1.550(16)
C26 C27 1.381(14)
C111 C112 1.379(12)
C111 C116 1.398(13)
C112 C113 1.378(12)
C113 C114 1.369(14)
C114 C115 1.403(15)
C115 C116 1.364(14)
C121 C122 1.385(11)
C121 C126 1.424(11)
C122 C123 1.403(13)
C123 C124 1.389(15)
C124 C125 1.364(14)
C125 C126 1.374(12)

loop_
_geom_torsion_atom_site_label_1
_geom_torsion_atom_site_label_2
_geom_torsion_atom_site_label_3
_geom_torsion_atom_site_label_4
_geom_torsion
C2 C21 N1 S1 -128.9(7)

loop_
_platon_squeeze_void_nr
_platon_squeeze_void_average_x
_platon_squeeze_void_average_y
_platon_squeeze_void_average_z
_platon_squeeze_void_volume
_platon_squeeze_void_count_electrons
_platon_squeeze_void_content
1 0.000 0.526 0.250 769 138 ' '
2 0.500 0.332 0.750 769 138 ' '
